data_7154570
loop_
_publ_author_name
'Le Gal, Y.'
'Ameline, D.'
'Bellec, N.'
'Vacher, A.'
'Roisnel, T.'
'Dorcet, V.'
'Jeannin, O.'
'Lorcy, D.'

_publ_section_title
;
 Efficient routes towards a series of 5,5'-bithiazolidinylidenes as
 \p-electron acceptors.
;
_journal_issue 31
_journal_name_full 'Organic &amp; biomolecular chemistry'
_journal_page_first 8479
_journal_page_last 8486
_journal_paper_doi 10.1039/c5ob01169h
_journal_volume 13
_journal_year 2015
_chemical_compound_source 'synthesis as described'
_chemical_formula_moiety 'C10 H5 N O S4'
_chemical_formula_sum 'C10 H5 N O S4'
_chemical_formula_weight 283.39
_chemical_name_systematic
;
 ?
;
_space_group_IT_number 14
_symmetry_cell_setting monoclinic
_symmetry_Int_Tables_number 14
_symmetry_space_group_name_Hall '-P 2yn'
_symmetry_space_group_name_H-M 'P 1 21/n 1'
_atom_sites_solution_hydrogens geom
_atom_sites_solution_primary direct
_atom_sites_solution_secondary difmap
_audit_conform_dict_location ftp://ftp.iucr.org/pub/cif_core.dic
_audit_conform_dict_name cif_core.dic
_audit_conform_dict_version 2.3
_audit_creation_date 2015-04-15T17:45:55-00:00
_audit_creation_method 'WinGX routine CIF_UPDATE'
_audit_update_record
;
2015-06-08 deposited with the CCDC.
2015-07-02 downloaded from the CCDC.
;
_cell_angle_alpha 90
_cell_angle_beta 104.898(3)
_cell_angle_gamma 90
_cell_formula_units_Z 4
_cell_length_a 9.5493(5)
_cell_length_b 8.4524(5)
_cell_length_c 14.3009(8)
_cell_measurement_reflns_used 3855
_cell_measurement_temperature 150(2)
_cell_measurement_theta_max 27.44
_cell_measurement_theta_min 2.32
_cell_measurement_wavelength 0.71073
_cell_volume 1115.49(11)
_computing_cell_refinement 'Bruker APEX2 (Bruker, 2006)'
_computing_data_collection 'Bruker APEX2 (Bruker, 2006)'
_computing_data_reduction 'Bruker APEX2 (Bruker, 2006)'
_computing_molecular_graphics 'Ortep-3 for Windows (Farrugia, 1997)'
_computing_publication_material
;
          WinGX publication routines (Farrugia, 2012),
          CRYSCALc (T. Roisnel, local program, 2014)
;
_computing_structure_refinement 'SHELXL-97 (Sheldrick, 1997)'
_computing_structure_solution 'SIR97 (Altomare et al., 1999)'
_diffrn_ambient_temperature 150(2)
_diffrn_detector 'CCD plate'
_diffrn_measured_fraction_theta_full 0.991
_diffrn_measured_fraction_theta_max 0.991
_diffrn_measurement_device_type 'APEXII, Bruker-AXS'
_diffrn_measurement_method 'CCD rotation images, thin slices'
_diffrn_radiation_monochromator graphite
_diffrn_radiation_probe x-ray
_diffrn_radiation_type MoK\a
_diffrn_radiation_wavelength 0.71073
_diffrn_reflns_av_R_equivalents 0.0404
_diffrn_reflns_av_unetI/netI 0.0411
_diffrn_reflns_limit_h_max 12
_diffrn_reflns_limit_h_min -12
_diffrn_reflns_limit_k_max 8
_diffrn_reflns_limit_k_min -10
_diffrn_reflns_limit_l_max 18
_diffrn_reflns_limit_l_min -18
_diffrn_reflns_number 8223
_diffrn_reflns_theta_full 27.48
_diffrn_reflns_theta_max 27.48
_diffrn_reflns_theta_min 2.95
_exptl_absorpt_coefficient_mu 0.824
_exptl_absorpt_correction_T_max 0.787
_exptl_absorpt_correction_T_min 0.603
_exptl_absorpt_correction_type multi-scan
_exptl_absorpt_process_details
;
  [Sheldrick, G.M. (2002). SADABS Bruker AXS Inc., Madison, Wisconsin, USA]
;
_exptl_crystal_colour yellow
_exptl_crystal_density_diffrn 1.687
_exptl_crystal_density_method 'not measured'
_exptl_crystal_description prism
_exptl_crystal_F_000 576
_exptl_crystal_size_max 0.58
_exptl_crystal_size_mid 0.48
_exptl_crystal_size_min 0.29
_refine_diff_density_max 0.312
_refine_diff_density_min -0.335
_refine_diff_density_rms 0.086
_refine_ls_extinction_method none
_refine_ls_goodness_of_fit_ref 1.061
_refine_ls_hydrogen_treatment constr
_refine_ls_matrix_type full
_refine_ls_number_parameters 145
_refine_ls_number_reflns 2535
_refine_ls_number_restraints 0
_refine_ls_restrained_S_all 1.061
_refine_ls_R_factor_all 0.037
_refine_ls_R_factor_gt 0.0315
_refine_ls_shift/su_max 0.001
_refine_ls_shift/su_mean 0
_refine_ls_structure_factor_coef Fsqd
_refine_ls_weighting_details 'calc w=1/[\s^2^(Fo^2^)+(0.0340P)^2^+0.3697P] where P=(Fo^2^+2Fc^2^)/3'
_refine_ls_weighting_scheme calc
_refine_ls_wR_factor_gt 0.075
_refine_ls_wR_factor_ref 0.0782
_reflns_number_gt 2243
_reflns_number_total 2535
_reflns_threshold_expression >2sigma(I)
_cod_data_source_file c5ob01169h2.cif
_cod_data_source_block compound6c
_cod_depositor_comments 'Adding full bibliography for 7154565--7154571.cif.'
_cod_original_sg_symbol_H-M 'P 21/n'
_cod_database_code 7154570

loop_
_symmetry_equiv_pos_as_xyz
'x, y, z'
'-x+1/2, y+1/2, -z+1/2'
'-x, -y, -z'
'x-1/2, -y-1/2, z-1/2'

loop_
_atom_site_label
_atom_site_type_symbol
_atom_site_fract_x
_atom_site_fract_y
_atom_site_fract_z
_atom_site_U_iso_or_equiv
_atom_site_adp_type
_atom_site_occupancy
_atom_site_symmetry_multiplicity
_atom_site_calc_flag
_atom_site_refinement_flags
O1 O 0.35133(15) 0.13433(19) 0.45286(10) 0.0296(4) Uani 1 1 d .
C2 C 0.3966(2) 0.2366(2) 0.51089(13) 0.0204(4) Uani 1 1 d .
C3 C 0.42447(18) 0.4833(2) 0.61993(12) 0.0160(4) Uani 1 1 d .
C4 C 0.55818(19) 0.4189(2) 0.63914(13) 0.0166(4) Uani 1 1 d .
C5 C 0.54293(18) 0.6615(2) 0.73654(13) 0.0160(4) Uani 1 1 d .
N6 N 0.41540(15) 0.62080(19) 0.67189(10) 0.0154(3) Uani 1 1 d .
C7 C 0.28342(18) 0.7125(2) 0.65665(12) 0.0158(4) Uani 1 1 d .
C8 C 0.16107(19) 0.6422(3) 0.67351(13) 0.0205(4) Uani 1 1 d .
H8 H 0.1644 0.5371 0.6975 0.025 Uiso 1 1 calc R
C9 C 0.0328(2) 0.7295(3) 0.65439(14) 0.0232(4) Uani 1 1 d .
H9 H -0.0525 0.6836 0.6651 0.028 Uiso 1 1 calc R
C10 C 0.0297(2) 0.8826(3) 0.61997(13) 0.0228(4) Uani 1 1 d .
H10 H -0.0583 0.9409 0.6064 0.027 Uiso 1 1 calc R
C11 C 0.1542(2) 0.9522(3) 0.60495(13) 0.0217(4) Uani 1 1 d .
H11 H 0.1514 1.0582 0.5824 0.026 Uiso 1 1 calc R
C12 C 0.2824(2) 0.8669(2) 0.62282(12) 0.0187(4) Uani 1 1 d .
H12 H 0.3678 0.9129 0.6122 0.022 Uiso 1 1 calc R
S1 S 0.28293(5) 0.39295(6) 0.53625(3) 0.02017(13) Uani 1 1 d .
S2 S 0.58165(5) 0.24638(6) 0.57920(3) 0.01920(13) Uani 1 1 d .
S3 S 0.67957(4) 0.52878(6) 0.72631(3) 0.01682(12) Uani 1 1 d .
S4 S 0.56945(5) 0.80675(6) 0.81726(3) 0.02062(13) Uani 1 1 d .

loop_
_atom_site_aniso_label
_atom_site_aniso_U_11
_atom_site_aniso_U_22
_atom_site_aniso_U_33
_atom_site_aniso_U_23
_atom_site_aniso_U_13
_atom_site_aniso_U_12
O1 0.0298(8) 0.0248(9) 0.0315(8) -0.0111(7) 0.0029(6) -0.0024(6)
C2 0.0215(10) 0.0169(11) 0.0221(9) -0.0003(8) 0.0044(8) -0.0010(8)
C3 0.0152(8) 0.0145(11) 0.0169(8) 0.0009(7) 0.0020(7) -0.0012(7)
C4 0.0161(8) 0.0148(11) 0.0184(8) -0.0004(7) 0.0036(7) -0.0009(7)
C5 0.0132(8) 0.0145(10) 0.0206(8) 0.0011(7) 0.0049(7) -0.0010(7)
N6 0.0124(7) 0.0132(9) 0.0203(7) -0.0003(6) 0.0036(6) 0.0006(6)
C7 0.0142(8) 0.0166(11) 0.0159(8) -0.0009(7) 0.0024(7) 0.0019(7)
C8 0.0197(9) 0.0189(11) 0.0232(9) 0.0016(8) 0.0061(7) -0.0012(8)
C9 0.0165(9) 0.0291(13) 0.0246(9) -0.0015(9) 0.0066(8) 0.0001(8)
C10 0.0180(9) 0.0282(13) 0.0207(9) -0.0041(8) 0.0022(7) 0.0078(8)
C11 0.0261(10) 0.0174(12) 0.0205(9) 0.0019(8) 0.0038(8) 0.0061(8)
C12 0.0193(9) 0.0169(11) 0.0203(9) 0.0013(8) 0.0059(7) -0.0001(8)
S1 0.0160(2) 0.0182(3) 0.0237(2) -0.00341(19) 0.00013(18) -0.00163(19)
S2 0.0198(2) 0.0153(3) 0.0215(2) -0.00319(18) 0.00354(18) 0.00181(19)
S3 0.0124(2) 0.0168(3) 0.0204(2) -0.00264(18) 0.00249(17) 0.00061(17)
S4 0.0161(2) 0.0172(3) 0.0274(2) -0.0072(2) 0.00337(18) -0.00115(19)

loop_
_atom_type_symbol
_atom_type_description
_atom_type_scat_dispersion_real
_atom_type_scat_dispersion_imag
_atom_type_scat_source
C C 0.0033 0.0016 'International Tables Vol C Tables 4.2.6.8 and 6.1.1.4'
H H 0 0 'International Tables Vol C Tables 4.2.6.8 and 6.1.1.4'
N N 0.0061 0.0033 'International Tables Vol C Tables 4.2.6.8 and 6.1.1.4'
O O 0.0106 0.006 'International Tables Vol C Tables 4.2.6.8 and 6.1.1.4'
S S 0.1246 0.1234 'International Tables Vol C Tables 4.2.6.8 and 6.1.1.4'

loop_
_geom_angle_atom_site_label_1
_geom_angle_atom_site_label_2
_geom_angle_atom_site_label_3
_geom_angle
O1 C2 S2 122.74(16)
O1 C2 S1 122.59(15)
S2 C2 S1 114.67(11)
C4 C3 N6 114.39(16)
C4 C3 S1 119.43(15)
N6 C3 S1 126.18(13)
C3 C4 S2 118.29(15)
C3 C4 S3 110.63(14)
S2 C4 S3 131.06(11)
N6 C5 S4 127.26(14)
N6 C5 S3 109.51(14)
S4 C5 S3 123.17(10)
C5 N6 C3 113.75(15)
C5 N6 C7 123.75(16)
C3 N6 C7 122.49(14)
C8 C7 C12 122.14(17)
C8 C7 N6 118.99(17)
C12 C7 N6 118.84(15)
C7 C8 C9 118.42(19)
C7 C8 H8 120.8
C9 C8 H8 120.8
C10 C9 C8 120.18(18)
C10 C9 H9 119.9
C8 C9 H9 119.9
C9 C10 C11 120.60(18)
C9 C10 H10 119.7
C11 C10 H10 119.7
C12 C11 C10 120.1(2)
C12 C11 H11 120
C10 C11 H11 120
C11 C12 C7 118.59(17)
C11 C12 H12 120.7
C7 C12 H12 120.7
C3 S1 C2 93.37(9)
C4 S2 C2 94.22(9)
C4 S3 C5 91.63(9)

loop_
_geom_bond_atom_site_label_1
_geom_bond_atom_site_label_2
_geom_bond_distance
O1 C2 1.199(2)
C2 S2 1.7881(19)
C2 S1 1.805(2)
C3 C4 1.350(2)
C3 N6 1.394(2)
C3 S1 1.7351(18)
C4 S2 1.735(2)
C4 S3 1.7370(19)
C5 N6 1.370(2)
C5 S4 1.659(2)
C5 S3 1.7553(19)
N6 C7 1.447(2)
C7 C8 1.386(2)
C7 C12 1.391(3)
C8 C9 1.395(3)
C8 H8 0.95
C9 C10 1.382(3)
C9 H9 0.95
C10 C11 1.392(3)
C10 H10 0.95
C11 C12 1.387(3)
C11 H11 0.95
C12 H12 0.95

loop_
_geom_torsion_atom_site_label_1
_geom_torsion_atom_site_label_2
_geom_torsion_atom_site_label_3
_geom_torsion_atom_site_label_4
_geom_torsion
N6 C3 C4 S2 179.48(12)
S1 C3 C4 S2 -0.5(2)
N6 C3 C4 S3 1.0(2)
S1 C3 C4 S3 -178.99(10)
S4 C5 N6 C3 -173.95(14)
S3 C5 N6 C3 3.34(19)
S4 C5 N6 C7 7.3(3)
S3 C5 N6 C7 -175.43(13)
C4 C3 N6 C5 -2.9(2)
S1 C3 N6 C5 177.07(13)
C4 C3 N6 C7 175.90(16)
S1 C3 N6 C7 -4.1(2)
C5 N6 C7 C8 -120.0(2)
C3 N6 C7 C8 61.3(2)
C5 N6 C7 C12 61.8(2)
C3 N6 C7 C12 -116.82(19)
C12 C7 C8 C9 0.9(3)
N6 C7 C8 C9 -177.16(16)
C7 C8 C9 C10 -0.3(3)
C8 C9 C10 C11 -0.7(3)
C9 C10 C11 C12 1.2(3)
C10 C11 C12 C7 -0.6(3)
C8 C7 C12 C11 -0.4(3)
N6 C7 C12 C11 177.65(16)
C4 C3 S1 C2 -0.40(17)
N6 C3 S1 C2 179.64(16)
O1 C2 S1 C3 -178.95(18)
S2 C2 S1 C3 1.11(12)
C3 C4 S2 C2 1.08(17)
S3 C4 S2 C2 179.23(14)
O1 C2 S2 C4 178.75(18)
S1 C2 S2 C4 -1.31(12)
C3 C4 S3 C5 0.79(15)
S2 C4 S3 C5 -177.46(14)
N6 C5 S3 C4 -2.34(14)
S4 C5 S3 C4 175.08(13)
